data_4035604
loop_
_publ_author_name
'Corradi, Silvia'
'Mazzoccanti, Giulia'
'Ghirga, Francesca'
'Quaglio, Deborah'
'Nevola, Laura'
'Massera, Chiara'
'Ugozzoli, Franco'
'Giannini, Giuseppe'
'Ciogli, Alessia'
'D'Acquarica, Ilaria'

_publ_section_title
;
 Synthesis of Bromoundecyl Resorc[4]arenes and Applications of the Cone
 Stereoisomer as Selector for Liquid Chromatography.
;
_journal_issue 15
_journal_name_full 'The Journal of organic chemistry'
_journal_page_first 7683
_journal_page_last 7693
_journal_paper_doi 10.1021/acs.joc.8b00488
_journal_volume 83
_journal_year 2018
_chemical_formula_moiety 'C88 H132 Br4 O16'
_chemical_formula_sum 'C88 H132 Br4 O16'
_chemical_formula_weight 1765.57
_space_group_crystal_system triclinic
_space_group_IT_number 2
_space_group_name_Hall '-P 1'
_space_group_name_H-M_alt 'P -1'
_atom_sites_solution_hydrogens geom
_audit_creation_method SHELXL-2014/7
_cell_angle_alpha 99.057(6)
_cell_angle_beta 99.848(6)
_cell_angle_gamma 98.921(6)
_cell_formula_units_Z 1
_cell_length_a 12.197(3)
_cell_length_b 18.407(5)
_cell_length_c 10.556(3)
_cell_measurement_reflns_used 2034
_cell_measurement_temperature 293(2)
_cell_measurement_theta_max 25.174
_cell_measurement_theta_min 1.725
_cell_volume 2265.2(11)
_computing_cell_refinement 'Bruker SMART'
_computing_data_collection 'Bruker SMART'
_computing_data_reduction 'SAINT (Bruker, 2008)'
_computing_publication_material 'SHELXL and WINGX (Farrugia, J. App. Cryst.2012, 45, 849-854'
_computing_structure_refinement 'SHELXL-2014/7 (Sheldrick, 2014)'
_computing_structure_solution 'SIR97 (Giacovazzo et al., 1999)'
_diffrn_ambient_temperature 293(2)
_diffrn_detector_area_resol_mean 8.192
_diffrn_measured_fraction_theta_full 0.982
_diffrn_measured_fraction_theta_max 0.982
_diffrn_measurement_device_type 'BRUKER AXS SMART 1000'
_diffrn_measurement_method omega-scan
_diffrn_radiation_monochromator graphite
_diffrn_radiation_source 'fine-focus sealed tube'
_diffrn_radiation_type MoK\a
_diffrn_radiation_wavelength 0.71073
_diffrn_reflns_av_R_equivalents 0.0947
_diffrn_reflns_av_unetI/netI 0.1941
_diffrn_reflns_Laue_measured_fraction_full 0.982
_diffrn_reflns_Laue_measured_fraction_max 0.982
_diffrn_reflns_limit_h_max 14
_diffrn_reflns_limit_h_min -14
_diffrn_reflns_limit_k_max 21
_diffrn_reflns_limit_k_min -21
_diffrn_reflns_limit_l_max 12
_diffrn_reflns_limit_l_min -12
_diffrn_reflns_number 21784
_diffrn_reflns_point_group_measured_fraction_full 0.982
_diffrn_reflns_point_group_measured_fraction_max 0.982
_diffrn_reflns_theta_full 25.174
_diffrn_reflns_theta_max 25.174
_diffrn_reflns_theta_min 1.725
_exptl_absorpt_coefficient_mu 1.837
_exptl_absorpt_correction_T_max 1.000000
_exptl_absorpt_correction_T_min 0.749126
_exptl_absorpt_correction_type multi-scan
_exptl_absorpt_process_details 'Bruker SADABS (Sheldrick, 2008)'
_exptl_crystal_colour colourless
_exptl_crystal_density_diffrn 1.294
_exptl_crystal_density_method 'not measured'
_exptl_crystal_description prismatic
_exptl_crystal_F_000 928
_exptl_crystal_size_max 0.15
_exptl_crystal_size_mid 0.13
_exptl_crystal_size_min 0.10
_refine_diff_density_max 0.676
_refine_diff_density_min -1.095
_refine_diff_density_rms 0.123
_refine_ls_extinction_method none
_refine_ls_goodness_of_fit_ref 1.013
_refine_ls_hydrogen_treatment constr
_refine_ls_matrix_type full
_refine_ls_number_parameters 487
_refine_ls_number_reflns 8001
_refine_ls_number_restraints 0
_refine_ls_restrained_S_all 1.013
_refine_ls_R_factor_all 0.2636
_refine_ls_R_factor_gt 0.1116
_refine_ls_shift/su_max 0.000
_refine_ls_shift/su_mean 0.000
_refine_ls_structure_factor_coef Fsqd
_refine_ls_weighting_details 'w=1/[\s^2^(Fo^2^)+(0.1520P)^2^] where P=(Fo^2^+2Fc^2^)/3'
_refine_ls_weighting_scheme calc
_refine_ls_wR_factor_gt 0.2910
_refine_ls_wR_factor_ref 0.3495
_reflns_Friedel_coverage 0.000
_reflns_number_gt 2431
_reflns_number_total 8001
_reflns_threshold_expression 'I > 2\s(I)'
_cod_data_source_file jo8b00488_si_002.cif
_cod_data_source_block shelx
_cod_database_code 4035604
_shelx_shelxl_version_number 2014/7
_shelx_space_group_comment
;
The symmetry employed for this shelxl refinement is uniquely defined
by the following loop, which should always be used as a source of
symmetry information in preference to the above space-group names.
They are only intended as comments.
;

loop_
_space_group_symop_operation_xyz
'x, y, z'
'-x, -y, -z'

loop_
_atom_site_label
_atom_site_type_symbol
_atom_site_fract_x
_atom_site_fract_y
_atom_site_fract_z
_atom_site_U_iso_or_equiv
_atom_site_adp_type
_atom_site_occupancy
_atom_site_site_symmetry_order
_atom_site_calc_flag
_atom_site_refinement_flags_posn
_atom_site_refinement_flags_adp
Br1A Br 0.8957(2) 0.77223(19) 0.5481(3) 0.2176(14) Uani 1 1 d . .
O1A O -0.2523(4) -0.0363(3) 0.7539(5) 0.0339(15) Uani 1 1 d . .
O2A O 0.1444(4) -0.0485(3) 0.8817(6) 0.0377(16) Uani 1 1 d . .
O3A O -0.1765(6) 0.2193(4) 0.8716(7) 0.0549(19) Uani 1 1 d . .
O4A O -0.0177(6) 0.2583(4) 0.8067(6) 0.059(2) Uani 1 1 d . .
C1A C 0.0025(6) 0.0773(5) 0.7148(7) 0.028(2) Uani 1 1 d . .
H1A H 0.0226 0.1191 0.6784 0.033 Uiso 1 1 calc R U
C2A C -0.1111(6) 0.0519(5) 0.7072(7) 0.0239(19) Uani 1 1 d . .
C3A C -0.1381(6) -0.0121(5) 0.7610(8) 0.029(2) Uani 1 1 d . .
C4A C -0.0560(7) -0.0456(5) 0.8186(8) 0.030(2) Uani 1 1 d . .
H4A H -0.0765 -0.0875 0.8544 0.036 Uiso 1 1 calc R U
C5A C 0.0572(7) -0.0182(5) 0.8247(8) 0.029(2) Uani 1 1 d . .
C6A C 0.0899(6) 0.0450(4) 0.7731(7) 0.0225(19) Uani 1 1 d . .
C7A C -0.2834(7) -0.0944(5) 0.8240(10) 0.049(3) Uani 1 1 d . .
H7A1 H -0.3645 -0.1063 0.8117 0.073 Uiso 1 1 calc R U
H7A2 H -0.2553 -0.1381 0.7918 0.073 Uiso 1 1 calc R U
H7A3 H -0.2514 -0.0775 0.9156 0.073 Uiso 1 1 calc R U
C8A C 0.1179(7) -0.1131(5) 0.9359(9) 0.045(3) Uani 1 1 d . .
H8A1 H 0.1867 -0.1281 0.9721 0.068 Uiso 1 1 calc R U
H8A2 H 0.0763 -0.1020 1.0036 0.068 Uiso 1 1 calc R U
H8A3 H 0.0728 -0.1529 0.8686 0.068 Uiso 1 1 calc R U
C9A C -0.2027(6) 0.0921(4) 0.6513(7) 0.0250(19) Uani 1 1 d . .
H9A H -0.2590 0.0899 0.7073 0.030 Uiso 1 1 calc R U
C10A C -0.1604(6) 0.1753(4) 0.6526(8) 0.027(2) Uani 1 1 d . .
H10A H -0.0981 0.1801 0.6065 0.033 Uiso 1 1 calc R U
H10B H -0.2209 0.1957 0.6069 0.033 Uiso 1 1 calc R U
C11A C -0.1220(8) 0.2186(5) 0.7884(10) 0.038(2) Uani 1 1 d . .
C12A C 0.0281(9) 0.3034(7) 0.9384(11) 0.075(4) Uani 1 1 d . .
H12A H 0.0257 0.2718 1.0036 0.090 Uiso 1 1 calc R U
H12B H -0.0169 0.3414 0.9568 0.090 Uiso 1 1 calc R U
C13A C 0.1495(10) 0.3401(7) 0.9435(13) 0.085(4) Uani 1 1 d . .
H13A H 0.1802 0.3687 1.0311 0.102 Uiso 1 1 calc R U
H13B H 0.1931 0.3008 0.9290 0.102 Uiso 1 1 calc R U
C14A C 0.1667(10) 0.3896(8) 0.8500(13) 0.082(4) Uani 1 1 d . .
H14A H 0.1237 0.4294 0.8635 0.099 Uiso 1 1 calc R U
H14B H 0.1381 0.3614 0.7617 0.099 Uiso 1 1 calc R U
C15A C 0.2878(11) 0.4232(7) 0.8636(15) 0.095(4) Uani 1 1 d . .
H15A H 0.3161 0.4499 0.9530 0.114 Uiso 1 1 calc R U
H15B H 0.3297 0.3831 0.8490 0.114 Uiso 1 1 calc R U
C16A C 0.3117(12) 0.4756(9) 0.7738(17) 0.120(6) Uani 1 1 d . .
H16A H 0.2675 0.5146 0.7875 0.143 Uiso 1 1 calc R U
H16B H 0.2833 0.4482 0.6848 0.143 Uiso 1 1 calc R U
C17A C 0.4335(12) 0.5136(8) 0.7826(17) 0.108(5) Uani 1 1 d . .
H17A H 0.4609 0.5427 0.8704 0.130 Uiso 1 1 calc R U
H17B H 0.4783 0.4746 0.7726 0.130 Uiso 1 1 calc R U
C18A C 0.4566(13) 0.5611(10) 0.6936(17) 0.117(5) Uani 1 1 d . .
H18A H 0.4120 0.6002 0.7024 0.140 Uiso 1 1 calc R U
H18B H 0.4316 0.5322 0.6054 0.140 Uiso 1 1 calc R U
C19A C 0.5774(14) 0.5971(9) 0.7102(16) 0.116(6) Uani 1 1 d . .
H19A H 0.6017 0.6272 0.7976 0.139 Uiso 1 1 calc R U
H19B H 0.6223 0.5580 0.7042 0.139 Uiso 1 1 calc R U
C20A C 0.6021(15) 0.6442(13) 0.617(2) 0.165(8) Uani 1 1 d . .
H20A H 0.5560 0.6826 0.6227 0.198 Uiso 1 1 calc R U
H20B H 0.5768 0.6136 0.5297 0.198 Uiso 1 1 calc R U
C21A C 0.7273(15) 0.6841(9) 0.6276(18) 0.131(6) Uani 1 1 d . .
H21A H 0.7745 0.6462 0.6256 0.157 Uiso 1 1 calc R U
H21B H 0.7517 0.7171 0.7124 0.157 Uiso 1 1 calc R U
C22A C 0.7493(12) 0.7290(10) 0.5249(18) 0.133(7) Uani 1 1 d . .
H22A H 0.7034 0.7675 0.5265 0.159 Uiso 1 1 calc R U
H22B H 0.7266 0.6965 0.4395 0.159 Uiso 1 1 calc R U
Br1B Br 1.40383(16) 0.77581(11) 0.79355(19) 0.1323(9) Uani 1 1 d . .
O1B O 0.4358(4) 0.0583(3) 0.8581(6) 0.0390(16) Uani 1 1 d . .
O2B O 0.4173(4) -0.1108(3) 0.4522(5) 0.0339(15) Uani 1 1 d . .
O3B O 0.3666(5) 0.2128(4) 0.9775(7) 0.0564(19) Uani 1 1 d . .
O4B O 0.4186(5) 0.2310(3) 0.7913(6) 0.0453(17) Uani 1 1 d . .
C1B C 0.2168(6) -0.0077(4) 0.5723(8) 0.025(2) Uani 1 1 d . .
H1B H 0.1434 -0.0010 0.5427 0.031 Uiso 1 1 calc R U
C2B C 0.2714(6) 0.0276(4) 0.6963(8) 0.026(2) Uani 1 1 d . .
C3B C 0.3828(7) 0.0197(5) 0.7393(8) 0.031(2) Uani 1 1 d . .
C4B C 0.4328(7) -0.0271(5) 0.6576(9) 0.035(2) Uani 1 1 d . .
H4B H 0.5060 -0.0344 0.6868 0.042 Uiso 1 1 calc R U
C5B C 0.3741(6) -0.0624(5) 0.5342(8) 0.029(2) Uani 1 1 d . .
C6B C 0.2655(6) -0.0530(4) 0.4888(8) 0.026(2) Uani 1 1 d . .
C7B C 0.5562(7) 0.0636(6) 0.8981(10) 0.061(3) Uani 1 1 d . .
H7B1 H 0.5814 0.0929 0.9849 0.092 Uiso 1 1 calc R U
H7B2 H 0.5730 0.0143 0.8973 0.092 Uiso 1 1 calc R U
H7B3 H 0.5944 0.0872 0.8387 0.092 Uiso 1 1 calc R U
C8B C 0.5271(6) -0.1284(5) 0.4972(9) 0.036(2) Uani 1 1 d . .
H8B1 H 0.5454 -0.1627 0.4291 0.054 Uiso 1 1 calc R U
H8B2 H 0.5833 -0.0833 0.5191 0.054 Uiso 1 1 calc R U
H8B3 H 0.5255 -0.1509 0.5731 0.054 Uiso 1 1 calc R U
C9B C 0.2160(6) 0.0761(4) 0.7879(8) 0.027(2) Uani 1 1 d . .
H9B H 0.2518 0.0736 0.8772 0.033 Uiso 1 1 calc R U
C10B C 0.2416(6) 0.1592(5) 0.7755(9) 0.037(2) Uani 1 1 d . .
H10C H 0.2458 0.1617 0.6853 0.045 Uiso 1 1 calc R U
H10D H 0.1791 0.1825 0.7959 0.045 Uiso 1 1 calc R U
C11B C 0.3473(7) 0.2024(5) 0.8609(10) 0.037(2) Uani 1 1 d . .
C12B C 0.5244(7) 0.2793(6) 0.8654(9) 0.051(3) Uani 1 1 d . .
H12C H 0.5696 0.2506 0.9153 0.061 Uiso 1 1 calc R U
H12D H 0.5079 0.3196 0.9260 0.061 Uiso 1 1 calc R U
C13B C 0.5871(8) 0.3103(6) 0.7724(10) 0.058(3) Uani 1 1 d . .
H13C H 0.5351 0.3292 0.7111 0.070 Uiso 1 1 calc R U
H13D H 0.6138 0.2700 0.7228 0.070 Uiso 1 1 calc R U
C14B C 0.6868(8) 0.3722(6) 0.8338(11) 0.059(3) Uani 1 1 d . .
H14C H 0.6600 0.4131 0.8814 0.071 Uiso 1 1 calc R U
H14D H 0.7380 0.3538 0.8968 0.071 Uiso 1 1 calc R U
C15B C 0.7527(9) 0.4024(6) 0.7371(12) 0.069(3) Uani 1 1 d . .
H15C H 0.7858 0.3627 0.6953 0.083 Uiso 1 1 calc R U
H15D H 0.7005 0.4167 0.6694 0.083 Uiso 1 1 calc R U
C16B C 0.8441(8) 0.4677(6) 0.7977(11) 0.060(3) Uani 1 1 d . .
H16C H 0.8971 0.4535 0.8648 0.072 Uiso 1 1 calc R U
H16D H 0.8114 0.5075 0.8398 0.072 Uiso 1 1 calc R U
C17B C 0.9086(10) 0.4974(6) 0.6984(11) 0.072(3) Uani 1 1 d . .
H17C H 0.9457 0.4587 0.6612 0.086 Uiso 1 1 calc R U
H17D H 0.8546 0.5078 0.6279 0.086 Uiso 1 1 calc R U
C18B C 0.9970(10) 0.5679(6) 0.7559(12) 0.071(3) Uani 1 1 d . .
H18C H 0.9602 0.6061 0.7957 0.085 Uiso 1 1 calc R U
H18D H 1.0522 0.5571 0.8247 0.085 Uiso 1 1 calc R U
C19B C 1.0581(9) 0.5987(6) 0.6582(11) 0.070(3) Uani 1 1 d . .
H19C H 1.0027 0.6081 0.5880 0.084 Uiso 1 1 calc R U
H19D H 1.0970 0.5612 0.6205 0.084 Uiso 1 1 calc R U
C20B C 1.1458(9) 0.6724(6) 0.7171(12) 0.073(4) Uani 1 1 d . .
H20C H 1.1076 0.7090 0.7592 0.088 Uiso 1 1 calc R U
H20D H 1.2034 0.6623 0.7840 0.088 Uiso 1 1 calc R U
C21B C 1.2009(10) 0.7048(7) 0.6213(12) 0.085(4) Uani 1 1 d . .
H21C H 1.1429 0.7108 0.5506 0.103 Uiso 1 1 calc R U
H21D H 1.2442 0.6698 0.5846 0.103 Uiso 1 1 calc R U
C22B C 1.2795(10) 0.7800(8) 0.6753(14) 0.099(5) Uani 1 1 d . .
H22C H 1.2374 0.8144 0.7162 0.119 Uiso 1 1 calc R U
H22D H 1.3037 0.8002 0.6029 0.119 Uiso 1 1 calc R U

loop_
_atom_site_aniso_label
_atom_site_aniso_U_11
_atom_site_aniso_U_22
_atom_site_aniso_U_33
_atom_site_aniso_U_23
_atom_site_aniso_U_13
_atom_site_aniso_U_12
Br1A 0.179(3) 0.273(4) 0.214(3) 0.105(3) 0.033(2) 0.031(2)
O1A 0.020(3) 0.041(4) 0.043(4) 0.022(3) 0.005(3) -0.001(3)
O2A 0.022(3) 0.045(4) 0.052(4) 0.026(3) 0.003(3) 0.011(3)
O3A 0.072(5) 0.047(5) 0.041(4) 0.002(4) 0.009(4) 0.004(4)
O4A 0.055(4) 0.059(5) 0.047(4) -0.016(4) -0.001(3) 0.002(4)
C1A 0.031(5) 0.032(5) 0.018(5) 0.001(4) 0.004(4) 0.005(4)
C2A 0.017(4) 0.033(5) 0.020(5) 0.003(4) -0.002(3) 0.005(4)
C3A 0.024(5) 0.033(5) 0.026(5) -0.001(4) 0.004(4) 0.001(4)
C4A 0.031(5) 0.027(5) 0.031(5) 0.011(4) 0.001(4) 0.005(4)
C5A 0.026(5) 0.036(6) 0.024(5) 0.002(4) 0.002(4) 0.008(4)
C6A 0.020(4) 0.028(5) 0.019(4) 0.001(4) 0.005(4) 0.004(4)
C7A 0.040(6) 0.050(7) 0.056(7) 0.021(6) 0.010(5) -0.004(5)
C8A 0.034(5) 0.047(6) 0.055(7) 0.014(6) -0.001(5) 0.016(5)
C9A 0.022(4) 0.030(5) 0.025(5) 0.006(4) 0.003(4) 0.012(4)
C10A 0.028(5) 0.026(5) 0.025(5) 0.001(4) -0.003(4) 0.008(4)
C11A 0.035(6) 0.024(5) 0.054(7) 0.013(5) -0.003(5) 0.003(4)
C12A 0.075(8) 0.070(8) 0.057(8) -0.020(7) -0.009(6) -0.006(7)
C13A 0.066(8) 0.074(9) 0.085(10) -0.036(8) -0.020(7) 0.008(7)
C14A 0.062(8) 0.083(10) 0.083(10) 0.002(8) 0.001(7) -0.011(7)
C15A 0.094(11) 0.059(9) 0.123(13) 0.008(9) 0.013(9) 0.003(8)
C16A 0.087(11) 0.109(13) 0.150(16) -0.004(12) 0.020(11) 0.012(10)
C17A 0.087(11) 0.091(11) 0.138(15) 0.027(11) 0.009(10) 0.001(9)
C18A 0.085(11) 0.130(15) 0.126(14) 0.027(12) 0.010(10) 0.006(10)
C19A 0.126(14) 0.125(14) 0.113(13) 0.065(12) 0.031(11) 0.020(11)
C20A 0.100(14) 0.21(2) 0.18(2) 0.041(19) 0.013(14) 0.040(15)
C21A 0.140(16) 0.098(13) 0.163(17) 0.042(13) 0.028(14) 0.032(12)
C22A 0.088(11) 0.168(17) 0.162(17) 0.094(15) 0.033(11) 0.014(11)
Br1B 0.1213(15) 0.1412(17) 0.1179(15) 0.0322(13) 0.0034(11) -0.0100(12)
O1B 0.017(3) 0.057(4) 0.035(4) -0.006(3) -0.003(3) 0.009(3)
O2B 0.025(3) 0.041(4) 0.036(4) 0.003(3) 0.005(3) 0.014(3)
O3B 0.040(4) 0.068(5) 0.047(5) 0.001(4) -0.002(3) -0.012(3)
O4B 0.034(4) 0.048(4) 0.045(4) 0.003(3) 0.003(3) -0.010(3)
C1B 0.011(4) 0.036(5) 0.033(5) 0.015(4) 0.002(4) 0.007(4)
C2B 0.023(4) 0.027(5) 0.027(5) 0.006(4) 0.003(4) 0.007(4)
C3B 0.030(5) 0.032(5) 0.032(5) 0.010(4) 0.000(4) 0.005(4)
C4B 0.015(4) 0.043(6) 0.047(6) 0.014(5) 0.000(4) 0.010(4)
C5B 0.023(5) 0.034(5) 0.028(5) 0.006(4) 0.004(4) 0.005(4)
C6B 0.019(4) 0.029(5) 0.028(5) 0.014(4) -0.002(4) 0.002(4)
C7B 0.022(5) 0.095(9) 0.047(7) -0.026(6) -0.008(5) 0.008(5)
C8B 0.027(5) 0.039(6) 0.041(6) 0.004(5) 0.003(4) 0.013(4)
C9B 0.018(4) 0.030(5) 0.028(5) 0.002(4) -0.004(4) 0.001(4)
C10B 0.024(5) 0.044(6) 0.038(6) 0.004(5) -0.003(4) 0.003(4)
C11B 0.028(5) 0.028(6) 0.049(7) 0.001(5) 0.005(5) -0.002(4)
C12B 0.031(5) 0.059(7) 0.049(6) 0.003(6) -0.002(5) -0.014(5)
C13B 0.047(6) 0.051(7) 0.066(8) 0.006(6) 0.002(6) -0.009(5)
C14B 0.042(6) 0.044(7) 0.087(9) 0.005(6) 0.017(6) 0.000(5)
C15B 0.061(7) 0.048(7) 0.095(9) 0.014(7) 0.024(7) -0.009(6)
C16B 0.059(7) 0.046(7) 0.074(8) 0.013(6) 0.026(6) -0.007(5)
C17B 0.077(8) 0.060(8) 0.071(8) 0.004(7) 0.021(7) -0.007(6)
C18B 0.076(8) 0.052(7) 0.075(9) 0.008(7) 0.021(7) -0.016(6)
C19B 0.074(8) 0.061(8) 0.075(9) 0.018(7) 0.022(7) -0.001(6)
C20B 0.071(8) 0.064(8) 0.078(9) 0.025(7) 0.007(7) -0.010(6)
C21B 0.077(8) 0.108(11) 0.067(9) 0.051(8) 0.003(7) -0.017(8)
C22B 0.078(9) 0.101(11) 0.110(11) 0.070(9) -0.016(8) -0.018(8)

loop_
_atom_type_symbol
_atom_type_description
_atom_type_scat_dispersion_real
_atom_type_scat_dispersion_imag
_atom_type_scat_source
C C 0.0033 0.0016 'International Tables Vol C Tables 4.2.6.8 and 6.1.1.4'
H H 0.0000 0.0000 'International Tables Vol C Tables 4.2.6.8 and 6.1.1.4'
O O 0.0106 0.0060 'International Tables Vol C Tables 4.2.6.8 and 6.1.1.4'
Br Br -0.2901 2.4595 'International Tables Vol C Tables 4.2.6.8 and 6.1.1.4'

loop_
_geom_angle_atom_site_label_1
_geom_angle_atom_site_label_2
_geom_angle_atom_site_label_3
_geom_angle
_geom_angle_site_symmetry_1
_geom_angle_site_symmetry_3
C3A O1A C7A 117.1(6) . .
C5A O2A C8A 118.5(6) . .
C11A O4A C12A 115.8(8) . .
C6A C1A C2A 124.8(8) . .
C6A C1A H1A 117.6 . .
C2A C1A H1A 117.6 . .
C1A C2A C3A 115.9(7) . .
C1A C2A C9A 122.9(7) . .
C3A C2A C9A 121.1(7) . .
O1A C3A C4A 123.5(8) . .
O1A C3A C2A 115.0(7) . .
C4A C3A C2A 121.4(7) . .
C5A C4A C3A 121.0(8) . .
C5A C4A H4A 119.5 . .
C3A C4A H4A 119.5 . .
O2A C5A C4A 124.3(8) . .
O2A C5A C6A 115.2(7) . .
C4A C5A C6A 120.5(7) . .
C1A C6A C5A 116.3(7) . .
C1A C6A C9B 124.6(7) . .
C5A C6A C9B 119.1(7) . .
O1A C7A H7A1 109.5 . .
O1A C7A H7A2 109.5 . .
H7A1 C7A H7A2 109.5 . .
O1A C7A H7A3 109.5 . .
H7A1 C7A H7A3 109.5 . .
H7A2 C7A H7A3 109.5 . .
O2A C8A H8A1 109.5 . .
O2A C8A H8A2 109.5 . .
H8A1 C8A H8A2 109.5 . .
O2A C8A H8A3 109.5 . .
H8A1 C8A H8A3 109.5 . .
H8A2 C8A H8A3 109.5 . .
C2A C9A C6B 112.6(7) . 2_556
C2A C9A C10A 114.0(6) . .
C6B C9A C10A 109.3(6) 2_556 .
C2A C9A H9A 106.8 . .
C6B C9A H9A 106.8 2_556 .
C10A C9A H9A 106.8 . .
C11A C10A C9A 111.4(7) . .
C11A C10A H10A 109.3 . .
C9A C10A H10A 109.3 . .
C11A C10A H10B 109.3 . .
C9A C10A H10B 109.3 . .
H10A C10A H10B 108.0 . .
O3A C11A O4A 123.1(9) . .
O3A C11A C10A 125.3(9) . .
O4A C11A C10A 111.6(9) . .
O4A C12A C13A 108.3(9) . .
O4A C12A H12A 110.0 . .
C13A C12A H12A 110.0 . .
O4A C12A H12B 110.0 . .
C13A C12A H12B 110.0 . .
H12A C12A H12B 108.4 . .
C14A C13A C12A 116.4(11) . .
C14A C13A H13A 108.2 . .
C12A C13A H13A 108.2 . .
C14A C13A H13B 108.2 . .
C12A C13A H13B 108.2 . .
H13A C13A H13B 107.3 . .
C13A C14A C15A 112.3(12) . .
C13A C14A H14A 109.2 . .
C15A C14A H14A 109.2 . .
C13A C14A H14B 109.2 . .
C15A C14A H14B 109.2 . .
H14A C14A H14B 107.9 . .
C16A C15A C14A 115.4(13) . .
C16A C15A H15A 108.4 . .
C14A C15A H15A 108.4 . .
C16A C15A H15B 108.4 . .
C14A C15A H15B 108.4 . .
H15A C15A H15B 107.5 . .
C15A C16A C17A 118.9(14) . .
C15A C16A H16A 107.6 . .
C17A C16A H16A 107.6 . .
C15A C16A H16B 107.6 . .
C17A C16A H16B 107.6 . .
H16A C16A H16B 107.0 . .
C18A C17A C16A 118.8(14) . .
C18A C17A H17A 107.6 . .
C16A C17A H17A 107.6 . .
C18A C17A H17B 107.6 . .
C16A C17A H17B 107.6 . .
H17A C17A H17B 107.1 . .
C17A C18A C19A 115.4(14) . .
C17A C18A H18A 108.4 . .
C19A C18A H18A 108.4 . .
C17A C18A H18B 108.4 . .
C19A C18A H18B 108.4 . .
H18A C18A H18B 107.5 . .
C20A C19A C18A 115.6(16) . .
C20A C19A H19A 108.4 . .
C18A C19A H19A 108.4 . .
C20A C19A H19B 108.4 . .
C18A C19A H19B 108.4 . .
H19A C19A H19B 107.4 . .
C19A C20A C21A 118.8(16) . .
C19A C20A H20A 107.6 . .
C21A C20A H20A 107.6 . .
C19A C20A H20B 107.6 . .
C21A C20A H20B 107.6 . .
H20A C20A H20B 107.1 . .
C20A C21A C22A 116.7(16) . .
C20A C21A H21A 108.1 . .
C22A C21A H21A 108.1 . .
C20A C21A H21B 108.1 . .
C22A C21A H21B 108.1 . .
H21A C21A H21B 107.3 . .
C21A C22A Br1A 112.6(12) . .
C21A C22A H22A 109.1 . .
Br1A C22A H22A 109.1 . .
C21A C22A H22B 109.1 . .
Br1A C22A H22B 109.1 . .
H22A C22A H22B 107.8 . .
C3B O1B C7B 119.4(7) . .
C5B O2B C8B 119.4(6) . .
C11B O4B C12B 116.6(7) . .
C6B C1B C2B 123.3(7) . .
C6B C1B H1B 118.3 . .
C2B C1B H1B 118.3 . .
C1B C2B C3B 118.4(8) . .
C1B C2B C9B 122.7(7) . .
C3B C2B C9B 118.9(7) . .
O1B C3B C4B 124.0(7) . .
O1B C3B C2B 116.8(8) . .
C4B C3B C2B 119.2(8) . .
C5B C4B C3B 120.4(8) . .
C5B C4B H4B 119.8 . .
C3B C4B H4B 119.8 . .
O2B C5B C4B 122.8(7) . .
O2B C5B C6B 116.2(7) . .
C4B C5B C6B 121.0(8) . .
C5B C6B C1B 117.6(8) . .
C5B C6B C9A 119.8(8) . 2_556
C1B C6B C9A 122.6(7) . 2_556
O1B C7B H7B1 109.5 . .
O1B C7B H7B2 109.5 . .
H7B1 C7B H7B2 109.5 . .
O1B C7B H7B3 109.5 . .
H7B1 C7B H7B3 109.5 . .
H7B2 C7B H7B3 109.5 . .
O2B C8B H8B1 109.5 . .
O2B C8B H8B2 109.5 . .
H8B1 C8B H8B2 109.5 . .
O2B C8B H8B3 109.5 . .
H8B1 C8B H8B3 109.5 . .
H8B2 C8B H8B3 109.5 . .
C6A C9B C2B 112.1(6) . .
C6A C9B C10B 113.6(6) . .
C2B C9B C10B 111.5(7) . .
C6A C9B H9B 106.4 . .
C2B C9B H9B 106.4 . .
C10B C9B H9B 106.4 . .
C11B C10B C9B 114.4(7) . .
C11B C10B H10C 108.7 . .
C9B C10B H10C 108.7 . .
C11B C10B H10D 108.7 . .
C9B C10B H10D 108.7 . .
H10C C10B H10D 107.6 . .
O3B C11B O4B 123.6(8) . .
O3B C11B C10B 125.1(9) . .
O4B C11B C10B 111.3(8) . .
O4B C12B C13B 108.6(8) . .
O4B C12B H12C 110.0 . .
C13B C12B H12C 110.0 . .
O4B C12B H12D 110.0 . .
C13B C12B H12D 110.0 . .
H12C C12B H12D 108.4 . .
C12B C13B C14B 115.1(9) . .
C12B C13B H13C 108.5 . .
C14B C13B H13C 108.5 . .
C12B C13B H13D 108.5 . .
C14B C13B H13D 108.5 . .
H13C C13B H13D 107.5 . .
C15B C14B C13B 114.6(9) . .
C15B C14B H14C 108.6 . .
C13B C14B H14C 108.6 . .
C15B C14B H14D 108.6 . .
C13B C14B H14D 108.6 . .
H14C C14B H14D 107.6 . .
C16B C15B C14B 113.8(10) . .
C16B C15B H15C 108.8 . .
C14B C15B H15C 108.8 . .
C16B C15B H15D 108.8 . .
C14B C15B H15D 108.8 . .
H15C C15B H15D 107.7 . .
C15B C16B C17B 112.8(10) . .
C15B C16B H16C 109.0 . .
C17B C16B H16C 109.0 . .
C15B C16B H16D 109.0 . .
C17B C16B H16D 109.0 . .
H16C C16B H16D 107.8 . .
C18B C17B C16B 114.0(10) . .
C18B C17B H17C 108.8 . .
C16B C17B H17C 108.8 . .
C18B C17B H17D 108.8 . .
C16B C17B H17D 108.8 . .
H17C C17B H17D 107.7 . .
C19B C18B C17B 114.3(10) . .
C19B C18B H18C 108.7 . .
C17B C18B H18C 108.7 . .
C19B C18B H18D 108.7 . .
C17B C18B H18D 108.7 . .
H18C C18B H18D 107.6 . .
C18B C19B C20B 113.9(10) . .
C18B C19B H19C 108.8 . .
C20B C19B H19C 108.8 . .
C18B C19B H19D 108.8 . .
C20B C19B H19D 108.8 . .
H19C C19B H19D 107.7 . .
C21B C20B C19B 114.1(10) . .
C21B C20B H20C 108.7 . .
C19B C20B H20C 108.7 . .
C21B C20B H20D 108.7 . .
C19B C20B H20D 108.7 . .
H20C C20B H20D 107.6 . .
C20B C21B C22B 114.7(11) . .
C20B C21B H21C 108.6 . .
C22B C21B H21C 108.6 . .
C20B C21B H21D 108.6 . .
C22B C21B H21D 108.6 . .
H21C C21B H21D 107.6 . .
C21B C22B Br1B 114.1(9) . .
C21B C22B H22C 108.7 . .
Br1B C22B H22C 108.7 . .
C21B C22B H22D 108.7 . .
Br1B C22B H22D 108.7 . .
H22C C22B H22D 107.6 . .

loop_
_geom_bond_atom_site_label_1
_geom_bond_atom_site_label_2
_geom_bond_distance
_geom_bond_site_symmetry_2
Br1A C22A 1.798(14) .
O1A C3A 1.380(9) .
O1A C7A 1.434(10) .
O2A C5A 1.369(9) .
O2A C8A 1.415(10) .
O3A C11A 1.189(10) .
O4A C11A 1.331(10) .
O4A C12A 1.470(11) .
C1A C6A 1.399(10) .
C1A C2A 1.376(10) .
C1A H1A 0.9300 .
C2A C3A 1.404(11) .
C2A C9A 1.521(10) .
C3A C4A 1.361(11) .
C4A C5A 1.382(11) .
C4A H4A 0.9300 .
C5A C6A 1.392(11) .
C6A C9B 1.527(10) .
C7A H7A1 0.9600 .
C7A H7A2 0.9600 .
C7A H7A3 0.9600 .
C8A H8A1 0.9600 .
C8A H8A2 0.9600 .
C8A H8A3 0.9600 .
C9A C6B 1.548(11) 2_556
C9A C10A 1.536(11) .
C9A H9A 0.9800 .
C10A C11A 1.485(12) .
C10A H10A 0.9700 .
C10A H10B 0.9700 .
C12A C13A 1.517(15) .
C12A H12A 0.9700 .
C12A H12B 0.9700 .
C13A C14A 1.465(16) .
C13A H13A 0.9700 .
C13A H13B 0.9700 .
C14A C15A 1.483(16) .
C14A H14A 0.9700 .
C14A H14B 0.9700 .
C15A C16A 1.486(19) .
C15A H15A 0.9700 .
C15A H15B 0.9700 .
C16A C17A 1.522(18) .
C16A H16A 0.9700 .
C16A H16B 0.9700 .
C17A C18A 1.415(19) .
C17A H17A 0.9700 .
C17A H17B 0.9700 .
C18A C19A 1.487(18) .
C18A H18A 0.9700 .
C18A H18B 0.9700 .
C19A C20A 1.45(2) .
C19A H19A 0.9700 .
C19A H19B 0.9700 .
C20A C21A 1.57(2) .
C20A H20A 0.9700 .
C20A H20B 0.9700 .
C21A C22A 1.497(19) .
C21A H21A 0.9700 .
C21A H21B 0.9700 .
C22A H22A 0.9700 .
C22A H22B 0.9700 .
Br1B C22B 1.812(11) .
O1B C3B 1.340(10) .
O1B C7B 1.441(9) .
O2B C5B 1.370(9) .
O2B C8B 1.445(9) .
O3B C11B 1.191(10) .
O4B C11B 1.331(10) .
O4B C12B 1.465(10) .
C1B C6B 1.388(11) .
C1B C2B 1.371(11) .
C1B H1B 0.9300 .
C2B C3B 1.395(10) .
C2B C9B 1.525(11) .
C3B C4B 1.402(11) .
C4B C5B 1.380(11) .
C4B H4B 0.9300 .
C5B C6B 1.376(10) .
C6B C9A 1.548(11) 2_556
C7B H7B1 0.9600 .
C7B H7B2 0.9600 .
C7B H7B3 0.9600 .
C8B H8B1 0.9600 .
C8B H8B2 0.9600 .
C8B H8B3 0.9600 .
C9B C10B 1.544(11) .
C9B H9B 0.9800 .
C10B C11B 1.472(11) .
C10B H10C 0.9700 .
C10B H10D 0.9700 .
C12B C13B 1.474(13) .
C12B H12C 0.9700 .
C12B H12D 0.9700 .
C13B C14B 1.504(12) .
C13B H13C 0.9700 .
C13B H13D 0.9700 .
C14B C15B 1.523(14) .
C14B H14C 0.9700 .
C14B H14D 0.9700 .
C15B C16B 1.482(13) .
C15B H15C 0.9700 .
C15B H15D 0.9700 .
C16B C17B 1.531(14) .
C16B H16C 0.9700 .
C16B H16D 0.9700 .
C17B C18B 1.520(14) .
C17B H17C 0.9700 .
C17B H17D 0.9700 .
C18B C19B 1.502(14) .
C18B H18C 0.9700 .
C18B H18D 0.9700 .
C19B C20B 1.558(14) .
C19B H19C 0.9700 .
C19B H19D 0.9700 .
C20B C21B 1.458(14) .
C20B H20C 0.9700 .
C20B H20D 0.9700 .
C21B C22B 1.522(16) .
C21B H21C 0.9700 .
C21B H21D 0.9700 .
C22B H22C 0.9700 .
C22B H22D 0.9700 .
